data_4513422
loop_
_publ_author_name
'Suvanvapee, Porntiva'
'Boonmak, Jaursup'
'Klongdee, Fatima'
'Pakawatchai, Chaveng'
'Moubaraki, Boujemaa'
'Murray, Keith S.'
'Youngme, Sujittra'

_publ_section_title
;
 A Series of Cyanoacetato Copper(II) Coordination Polymers with
 VariousN,N&#x2032;-Ditopic Spacers: Structural Diversity, Supramolecular
 Robustness, and Magnetic Properties
;
_journal_issue 8
_journal_name_full 'Crystal Growth &amp; Design'
_journal_page_first 3804
_journal_paper_doi 10.1021/acs.cgd.5b00453
_journal_volume 15
_journal_year 2015
_chemical_formula_sum 'C10 H8 Cu N4 O4'
_chemical_formula_weight 311.74
_chemical_name_systematic
; 
 di(mu-cyanoacetato)-mu-pyrazinecopper(II)  
;
_space_group_IT_number 14
_symmetry_cell_setting monoclinic
_symmetry_space_group_name_Hall '-P 2ybc'
_symmetry_space_group_name_H-M 'P 1 21/c 1'
_atom_sites_solution_hydrogens geom
_atom_sites_solution_primary direct
_atom_sites_solution_secondary difmap
_audit_creation_method SHELXL-97
_cell_angle_alpha 90.00
_cell_angle_beta 101.7940(10)
_cell_angle_gamma 90.00
_cell_formula_units_Z 4
_cell_length_a 4.89660(10)
_cell_length_b 13.3780(4)
_cell_length_c 17.6679(5)
_cell_measurement_temperature 293(2)
_cell_measurement_theta_max 30.49
_cell_measurement_theta_min 1.92
_cell_volume 1132.93(5)
_computing_cell_refinement 'SAINT (Bruker, 2003)'
_computing_data_collection 'SMART (Bruker, 2000)'
_computing_data_reduction 'SAINT (Bruker, 2003)'
_computing_molecular_graphics SHELXTL
_computing_publication_material SHELXTL
_computing_structure_refinement 'SHELXL-97 (Sheldrick, 1997)'
_computing_structure_solution 'SHELXS-97 (Sheldrick, 1990)'
_diffrn_ambient_temperature 293(2)
_diffrn_measured_fraction_theta_full 0.999
_diffrn_measured_fraction_theta_max 0.999
_diffrn_measurement_device_type
;
Bruker APEX CCD area-detector
;
_diffrn_measurement_method 'omega scans'
_diffrn_radiation_monochromator graphite
_diffrn_radiation_source 'fine-focus sealed tube'
_diffrn_radiation_type MoK\a
_diffrn_radiation_wavelength 0.71073
_diffrn_reflns_av_R_equivalents 0.0339
_diffrn_reflns_av_sigmaI/netI 0.0320
_diffrn_reflns_limit_h_max 3
_diffrn_reflns_limit_h_min -6
_diffrn_reflns_limit_k_max 17
_diffrn_reflns_limit_k_min -18
_diffrn_reflns_limit_l_max 25
_diffrn_reflns_limit_l_min -21
_diffrn_reflns_number 7527
_diffrn_reflns_theta_full 30.49
_diffrn_reflns_theta_max 30.49
_diffrn_reflns_theta_min 1.92
_exptl_absorpt_coefficient_mu 1.945
_exptl_absorpt_correction_T_max 1.00000
_exptl_absorpt_correction_T_min 0.663919
_exptl_absorpt_correction_type multi-scan
_exptl_absorpt_process_details '(SADABS; Bruker, 2003)'
_exptl_crystal_colour blue
_exptl_crystal_density_diffrn 1.828
_exptl_crystal_density_method 'not measured'
_exptl_crystal_description rod
_exptl_crystal_F_000 628
_exptl_crystal_size_max 0.375
_exptl_crystal_size_mid 0.125
_exptl_crystal_size_min 0.075
_refine_diff_density_max 0.469
_refine_diff_density_min -0.775
_refine_diff_density_rms 0.158
_refine_ls_extinction_method none
_refine_ls_goodness_of_fit_ref 0.996
_refine_ls_hydrogen_treatment mixed
_refine_ls_matrix_type full
_refine_ls_number_parameters 172
_refine_ls_number_reflns 3028
_refine_ls_number_restraints 0
_refine_ls_restrained_S_all 0.996
_refine_ls_R_factor_all 0.0731
_refine_ls_R_factor_gt 0.0567
_refine_ls_shift/su_max 0.001
_refine_ls_shift/su_mean 0.000
_refine_ls_structure_factor_coef Fsqd
_refine_ls_weighting_details 'calc w=1/[\s^2^(Fo^2^)+(0.1091P)^2^+0.0000P] where P=(Fo^2^+2Fc^2^)/3'
_refine_ls_weighting_scheme calc
_refine_ls_wR_factor_gt 0.1378
_refine_ls_wR_factor_ref 0.1488
_reflns_number_gt 2239
_reflns_number_total 3028
_reflns_threshold_expression >2sigma(I)
_cod_data_source_file cg5b00453_si_001.cif
_cod_data_source_block Compound1
_cod_depositor_comments 'Adding full bibliography for 4513421--4513426.cif.'
_cod_original_sg_symbol_H-M P21/c
_cod_database_code 4513422

loop_
_symmetry_equiv_pos_as_xyz
'x, y, z'
'-x, y+1/2, -z+1/2'
'-x, -y, -z'
'x, -y-1/2, z-1/2'

loop_
_atom_site_label
_atom_site_type_symbol
_atom_site_fract_x
_atom_site_fract_y
_atom_site_fract_z
_atom_site_U_iso_or_equiv
_atom_site_adp_type
_atom_site_occupancy
_atom_site_symmetry_multiplicity
_atom_site_calc_flag
_atom_site_refinement_flags
Cu1 Cu 1.13982(7) 0.37752(2) 0.268262(18) 0.01964(15) Uani 1 1 d .
O1 O 1.0585(5) 0.37543(14) 0.37288(13) 0.0248(4) Uani 1 1 d .
O2 O 1.2780(5) 0.37980(15) 0.17236(13) 0.0276(5) Uani 1 1 d .
O3 O 0.6081(5) 0.37629(17) 0.31823(14) 0.0341(6) Uani 1 1 d .
O4 O 0.8466(6) 0.3784(2) 0.10352(17) 0.0459(7) Uani 1 1 d .
N1 N 1.0577(6) 0.22893(17) 0.25599(14) 0.0224(5) Uani 1 1 d .
N2 N 1.0566(6) 0.52623(17) 0.26031(14) 0.0226(5) Uani 1 1 d .
N3 N 1.1578(9) 0.3792(3) 0.5679(2) 0.0572(10) Uani 1 1 d .
N4 N 0.8433(9) 0.3681(3) -0.0870(2) 0.0555(10) Uani 1 1 d .
C1 C 1.2393(6) 0.1604(2) 0.29070(17) 0.0251(6) Uani 1 1 d .
H1 H 1.4078 0.1812 0.3211 0.030 Uiso 1 1 calc R
C2 C 0.8163(6) 0.1956(2) 0.21278(18) 0.0256(6) Uani 1 1 d .
H2 H 0.6846 0.2413 0.1882 0.031 Uiso 1 1 calc R
C3 C 1.2388(6) 0.5944(2) 0.29559(17) 0.0256(6) Uani 1 1 d .
H3 H 1.4060 0.5732 0.3264 0.031 Uiso 1 1 calc R
C4 C 0.8175(6) 0.5593(2) 0.21751(18) 0.0251(6) Uani 1 1 d .
H4 H 0.6864 0.5134 0.1927 0.030 Uiso 1 1 calc R
C5 C 0.8003(7) 0.37509(19) 0.37520(18) 0.0229(6) Uani 1 1 d .
C6 C 0.7276(7) 0.3730(3) 0.4553(2) 0.0349(8) Uani 1 1 d .
H5 H 0.6088 0.4298 0.4599 0.042 Uiso 1 1 calc R
H6 H 0.6219 0.3128 0.4598 0.042 Uiso 1 1 calc R
C7 C 0.9712(9) 0.3759(2) 0.5192(2) 0.0367(8) Uani 1 1 d .
C8 C 1.0981(7) 0.3788(2) 0.10935(18) 0.0255(6) Uani 1 1 d .
C9 C 1.2257(8) 0.3800(3) 0.03751(19) 0.0354(8) Uani 1 1 d .
H7 H 1.3312 0.4412 0.0368 0.042 Uiso 1 1 calc R
H8 H 1.3536 0.3242 0.0397 0.042 Uiso 1 1 calc R
C10 C 1.0124(8) 0.3733(2) -0.0332(2) 0.0353(7) Uani 1 1 d .

loop_
_atom_site_aniso_label
_atom_site_aniso_U_11
_atom_site_aniso_U_22
_atom_site_aniso_U_33
_atom_site_aniso_U_23
_atom_site_aniso_U_13
_atom_site_aniso_U_12
Cu1 0.0202(2) 0.0181(2) 0.0205(2) -0.00038(12) 0.00391(14) 0.00008(12)
O1 0.0197(10) 0.0326(12) 0.0223(10) -0.0006(8) 0.0044(8) -0.0001(8)
O2 0.0253(11) 0.0360(12) 0.0213(11) -0.0008(8) 0.0040(9) -0.0010(8)
O3 0.0183(10) 0.0532(15) 0.0285(12) 0.0005(9) -0.0003(9) -0.0002(9)
O4 0.0204(11) 0.078(2) 0.0397(15) 0.0007(12) 0.0068(10) -0.0004(11)
N1 0.0228(10) 0.0205(11) 0.0245(12) -0.0016(9) 0.0063(9) -0.0002(9)
N2 0.0233(11) 0.0199(11) 0.0251(12) 0.0008(9) 0.0063(9) 0.0004(9)
N3 0.055(2) 0.075(3) 0.0364(19) 0.0005(16) -0.0025(18) -0.0076(17)
N4 0.050(2) 0.074(3) 0.0365(19) -0.0065(16) -0.0045(16) -0.0061(17)
C1 0.0205(13) 0.0239(14) 0.0291(15) -0.0011(11) 0.0014(11) -0.0013(11)
C2 0.0232(14) 0.0226(14) 0.0289(15) 0.0035(11) 0.0008(12) 0.0032(10)
C3 0.0231(13) 0.0256(13) 0.0263(15) 0.0018(11) 0.0010(11) 0.0033(11)
C4 0.0217(14) 0.0238(14) 0.0285(15) -0.0029(11) 0.0024(12) -0.0022(10)
C5 0.0233(13) 0.0243(14) 0.0224(14) -0.0008(11) 0.0073(11) -0.0006(10)
C6 0.0280(16) 0.053(2) 0.0264(16) -0.0031(13) 0.0114(13) -0.0048(13)
C7 0.043(2) 0.044(2) 0.0252(16) -0.0010(13) 0.0111(16) -0.0045(14)
C8 0.0244(14) 0.0289(15) 0.0238(14) -0.0012(11) 0.0061(12) -0.0002(11)
C9 0.0262(15) 0.057(2) 0.0234(15) -0.0026(13) 0.0052(13) -0.0025(13)
C10 0.0356(18) 0.0436(19) 0.0262(16) -0.0013(13) 0.0050(14) -0.0028(14)

loop_
_atom_type_symbol
_atom_type_description
_atom_type_scat_dispersion_real
_atom_type_scat_dispersion_imag
_atom_type_scat_source
C C 0.0033 0.0016 'International Tables Vol C Tables 4.2.6.8 and 6.1.1.4'
H H 0.0000 0.0000 'International Tables Vol C Tables 4.2.6.8 and 6.1.1.4'
Cu Cu 0.3201 1.2651 'International Tables Vol C Tables 4.2.6.8 and 6.1.1.4'
N N 0.0061 0.0033 'International Tables Vol C Tables 4.2.6.8 and 6.1.1.4'
O O 0.0106 0.0060 'International Tables Vol C Tables 4.2.6.8 and 6.1.1.4'

loop_
_geom_angle_atom_site_label_1
_geom_angle_atom_site_label_2
_geom_angle_atom_site_label_3
_geom_angle
_geom_angle_site_symmetry_1
_geom_angle_site_symmetry_3
O2 Cu1 O1 171.54(9) . .
O2 Cu1 N2 91.43(9) . .
O1 Cu1 N2 90.15(9) . .
O2 Cu1 N1 91.08(9) . .
O1 Cu1 N1 90.73(9) . .
N2 Cu1 N1 156.83(12) . .
O2 Cu1 O3 80.59(9) . 1_655
O1 Cu1 O3 90.95(9) . 1_655
N2 Cu1 O3 101.86(10) . 1_655
N1 Cu1 O3 101.28(10) . 1_655
C5 O1 Cu1 115.0(2) . .
C8 O2 Cu1 117.4(2) . .
C5 O3 Cu1 149.0(2) . 1_455
C1 N1 C2 117.3(3) . .
C1 N1 Cu1 121.6(2) . .
C2 N1 Cu1 121.1(2) . .
C4 N2 C3 117.6(3) . .
C4 N2 Cu1 120.3(2) . .
C3 N2 Cu1 122.0(2) . .
N1 C1 C4 121.5(3) . 2_745
N1 C1 H1 119.3 . .
C4 C1 H1 119.3 2_745 .
N1 C2 C3 121.0(3) . 2_745
N1 C2 H2 119.5 . .
C3 C2 H2 119.5 2_745 .
N2 C3 C2 121.4(3) . 2_755
N2 C3 H3 119.3 . .
C2 C3 H3 119.3 2_755 .
N2 C4 C1 121.2(3) . 2_755
N2 C4 H4 119.4 . .
C1 C4 H4 119.4 2_755 .
O3 C5 O1 124.9(3) . .
O3 C5 C6 118.3(3) . .
O1 C5 C6 116.8(3) . .
C7 C6 C5 114.0(3) . .
C7 C6 H5 108.8 . .
C5 C6 H5 108.8 . .
C7 C6 H6 108.8 . .
C5 C6 H6 108.8 . .
H5 C6 H6 107.7 . .
N3 C7 C6 179.2(4) . .
O4 C8 O2 125.7(3) . .
O4 C8 C9 120.7(3) . .
O2 C8 C9 113.6(3) . .
C10 C9 C8 111.6(3) . .
C10 C9 H7 109.3 . .
C8 C9 H7 109.3 . .
C10 C9 H8 109.3 . .
C8 C9 H8 109.3 . .
H7 C9 H8 108.0 . .
N4 C10 C9 178.6(4) . .

loop_
_geom_bond_atom_site_label_1
_geom_bond_atom_site_label_2
_geom_bond_distance
_geom_bond_site_symmetry_2
Cu1 O2 1.949(2) .
Cu1 O1 1.969(2) .
Cu1 N2 2.030(2) .
Cu1 N1 2.031(2) .
Cu1 O3 2.283(2) 1_655
O1 C5 1.273(4) .
O2 C8 1.271(4) .
O3 C5 1.230(4) .
O3 Cu1 2.283(2) 1_455
O4 C8 1.214(4) .
N1 C1 1.335(4) .
N1 C2 1.345(4) .
N2 C4 1.333(4) .
N2 C3 1.337(4) .
N3 C7 1.121(6) .
N4 C10 1.128(5) .
C1 C4 1.383(4) 2_745
C1 H1 0.9300 .
C2 C3 1.383(4) 2_745
C2 H2 0.9300 .
C3 C2 1.383(4) 2_755
C3 H3 0.9300 .
C4 C1 1.383(4) 2_755
C4 H4 0.9300 .
C5 C6 1.528(4) .
C6 C7 1.466(5) .
C6 H5 0.9700 .
C6 H6 0.9700 .
C8 C9 1.525(4) .
C9 C10 1.458(5) .
C9 H7 0.9700 .
C9 H8 0.9700 .
